data_7033357
loop_
_publ_author_name
'Wang, Yanlong'
'Xue, Zhenzhen'
'Sun, Zhihao'
'Tan, Chunhong'
'Wen, Yuehong'
'Hu, Shengmin'
'Zhu, Qilong'
'Sheng, Tianlu'
'Wu, Xintao'

_publ_section_title
;
 Insight into luminescence enhancement of coordinated water-containing
 lanthanide metal-organic frameworks by guest molecules.
;
_journal_issue 5
_journal_name_full 'Dalton transactions (Cambridge, England : 2003)'
_journal_page_first 2217
_journal_page_last 2222
_journal_paper_doi 10.1039/c4dt02396j
_journal_volume 44
_journal_year 2015
_chemical_formula_sum 'C24 H29 N O14.5 Tb'
_chemical_formula_weight 722.40
_chemical_name_systematic
; 
 ? 
;
_space_group_IT_number 62
_symmetry_cell_setting orthorhombic
_symmetry_space_group_name_Hall '-P 2ac 2n'
_symmetry_space_group_name_H-M 'P n m a'
_atom_sites_solution_hydrogens geom
_atom_sites_solution_primary direct
_atom_sites_solution_secondary difmap
_audit_creation_method SHELXL-97
_audit_update_record
;
2014-06-24 deposited with the CCDC.
2014-12-05 downloaded from the CCDC.
;
_cell_angle_alpha 90.00
_cell_angle_beta 90.00
_cell_angle_gamma 90.00
_cell_formula_units_Z 4
_cell_length_a 10.932(3)
_cell_length_b 16.713(4)
_cell_length_c 18.893(5)
_cell_measurement_reflns_used 7978
_cell_measurement_temperature 293(2)
_cell_measurement_theta_max 27.4855
_cell_measurement_theta_min 2.1519
_cell_volume 3451.9(16)
_computing_cell_refinement 'CrystalClear (Rigaku Inc., 2008)'
_computing_data_collection 'CrystalClear (Rigaku Inc., 2008)'
_computing_data_reduction 'CrystalClear (Rigaku Inc., 2008)'
_computing_structure_refinement 'SHELXL-97 (Sheldrick, 1997)'
_computing_structure_solution 'SHELXS-97 (Sheldrick, 1990)'
_diffrn_ambient_temperature 293(2)
_diffrn_detector_area_resol_mean 28.5714
_diffrn_measured_fraction_theta_full 0.996
_diffrn_measured_fraction_theta_max 0.996
_diffrn_measurement_device_type Saturn724+
_diffrn_measurement_method CCD_Profile_fitting
_diffrn_radiation_monochromator graphite
_diffrn_radiation_source 'fine-focus sealed tube'
_diffrn_radiation_type MoK\a
_diffrn_radiation_wavelength 0.71073
_diffrn_reflns_av_R_equivalents 0.0485
_diffrn_reflns_av_sigmaI/netI 0.0314
_diffrn_reflns_limit_h_max 13
_diffrn_reflns_limit_h_min -12
_diffrn_reflns_limit_k_max 19
_diffrn_reflns_limit_k_min -19
_diffrn_reflns_limit_l_max 20
_diffrn_reflns_limit_l_min -22
_diffrn_reflns_number 23060
_diffrn_reflns_theta_full 25.00
_diffrn_reflns_theta_max 25.00
_diffrn_reflns_theta_min 2.15
_diffrn_standards_number 4409
_exptl_absorpt_coefficient_mu 2.107
_exptl_absorpt_correction_T_max 1.0000
_exptl_absorpt_correction_T_min 0.6879
_exptl_absorpt_correction_type multi-scan
_exptl_crystal_colour Colorless
_exptl_crystal_density_diffrn 1.390
_exptl_crystal_density_method 'not measured'
_exptl_crystal_description needle
_exptl_crystal_F_000 1444
_exptl_crystal_size_max 0.2
_exptl_crystal_size_mid 0.05
_exptl_crystal_size_min 0.05
_refine_diff_density_max 1.263
_refine_diff_density_min -0.953
_refine_diff_density_rms 0.191
_refine_ls_extinction_method none
_refine_ls_goodness_of_fit_ref 1.056
_refine_ls_hydrogen_treatment mixed
_refine_ls_matrix_type full
_refine_ls_number_parameters 196
_refine_ls_number_reflns 3131
_refine_ls_number_restraints 0
_refine_ls_restrained_S_all 1.056
_refine_ls_R_factor_all 0.0740
_refine_ls_R_factor_gt 0.0711
_refine_ls_shift/su_max 0.000
_refine_ls_shift/su_mean 0.000
_refine_ls_structure_factor_coef Fsqd
_refine_ls_weighting_details 'calc w=1/[\s^2^(Fo^2^)+(0.1771P)^2^+14.9095P] where P=(Fo^2^+2Fc^2^)/3'
_refine_ls_weighting_scheme calc
_refine_ls_wR_factor_gt 0.2382
_refine_ls_wR_factor_ref 0.2437
_reflns_number_gt 3018
_reflns_number_total 3131
_reflns_threshold_expression >2sigma(I)
_cod_data_source_file c4dt02396j2.cif
_cod_data_source_block a
_cod_depositor_comments
;
The following automatic conversions were performed:

'_exptl_absorpt_correction_type' value 'Multi-scan' changed to
'multi-scan' according to
/usr/data/users/saulius/crontab/automatic-downloads/rss-feeds/RSC/lib/dictionaries/cif_core.dic
dictionary named 'cif_core.dic' version 2.4.2 from 2011-04-26.

Automatic conversion script
Id: cif_fix_values 2935 2014-11-11 08:27:57Z andrius 

 Adding full bibliography for 7033356--7033362.cif.
;
_cod_original_cell_volume 3452.0(15)
_cod_original_sg_symbol_H-M Pnma
_cod_original_formula_sum 'C24 H29 N O14.50 Tb'
_cod_database_code 7033357

loop_
_symmetry_equiv_pos_as_xyz
'x, y, z'
'-x+1/2, -y, z+1/2'
'-x, y+1/2, -z'
'x+1/2, -y+1/2, -z+1/2'
'-x, -y, -z'
'x-1/2, y, -z-1/2'
'x, -y-1/2, z'
'-x-1/2, y-1/2, z-1/2'

loop_
_atom_site_label
_atom_site_type_symbol
_atom_site_fract_x
_atom_site_fract_y
_atom_site_fract_z
_atom_site_U_iso_or_equiv
_atom_site_adp_type
_atom_site_occupancy
_atom_site_symmetry_multiplicity
_atom_site_calc_flag
_atom_site_refinement_flags
N1 N 0.4244(9) 0.2500 1.0350(5) 0.037(2) Uani 1 2 d S
Tb1 Tb 0.29423(5) 0.2500 0.70461(3) 0.0377(3) Uani 1 2 d S
O1 O 0.1853(10) 0.2500 0.8070(5) 0.054(3) Uani 1 2 d S
O2 O -0.0111(8) 0.2500 0.8362(5) 0.059(3) Uani 1 2 d S
O4 O 0.3560(11) 0.2500 1.1638(5) 0.068(3) Uani 1 2 d S
H4A H 0.3640 0.2500 1.2069 0.103 Uiso 1 2 calc SR
O3 O 0.1592(19) 0.2500 1.1926(7) 0.168(12) Uani 1 2 d S
O5 O 0.3629(7) -0.1498(5) 1.1838(4) 0.067(2) Uani 1 1 d .
O6 O 0.2147(7) -0.1533(5) 1.1081(5) 0.071(2) Uani 1 1 d .
C1 C 0.1004(11) 0.2500 0.8530(7) 0.044(3) Uani 1 2 d S
C2 C 0.1368(10) 0.2500 0.9280(7) 0.040(3) Uani 1 2 d S
C3 C 0.0471(13) 0.2500 0.9811(8) 0.066(4) Uani 1 2 d S
H3 H -0.0356 0.2500 0.9696 0.079 Uiso 1 2 calc SR
C4 C 0.0848(14) 0.2500 1.0511(8) 0.080(6) Uani 1 2 d S
H4 H 0.0257 0.2500 1.0865 0.096 Uiso 1 2 calc SR
C5 C 0.2055(12) 0.2500 1.0703(8) 0.056(4) Uani 1 2 d S
C6 C 0.2933(9) 0.2500 1.0184(7) 0.036(3) Uani 1 2 d S
C7 C 0.2576(11) 0.2500 0.9447(6) 0.035(2) Uani 1 2 d S
H1 H 0.3165 0.2500 0.9092 0.042 Uiso 1 2 calc SR
C8 C 0.241(2) 0.2500 1.1479(9) 0.078(5) Uani 1 2 d S
C9 C 0.4883(8) 0.1754(5) 1.0092(5) 0.044(2) Uani 1 1 d .
H9A H 0.4805 0.1721 0.9582 0.053 Uiso 1 1 calc R
H9B H 0.5747 0.1791 1.0205 0.053 Uiso 1 1 calc R
C10 C 0.4365(8) 0.1005(5) 1.0421(5) 0.045(2) Uani 1 1 d .
C11 C 0.4744(9) 0.0752(6) 1.1093(5) 0.054(2) Uani 1 1 d .
H11 H 0.5286 0.1066 1.1352 0.064 Uiso 1 1 calc R
C12 C 0.4331(9) 0.0057(6) 1.1368(5) 0.053(2) Uani 1 1 d .
H12 H 0.4615 -0.0104 1.1810 0.063 Uiso 1 1 calc R
C13 C 0.3504(8) -0.0421(5) 1.1018(5) 0.0424(19) Uani 1 1 d .
C14 C 0.3081(8) -0.0164(6) 1.0366(6) 0.050(2) Uani 1 1 d .
H14 H 0.2502 -0.0468 1.0126 0.060 Uiso 1 1 calc R
C15 C 0.3508(9) 0.0543(5) 1.0066(5) 0.050(2) Uani 1 1 d .
H15 H 0.3218 0.0706 0.9626 0.060 Uiso 1 1 calc R
C16 C 0.3078(7) -0.1185(6) 1.1317(5) 0.046(2) Uani 1 1 d .
O1W O 0.3915(6) 0.1475(5) 0.7715(5) 0.074(2) Uani 1 1 d .
H1WB H 0.4759 0.1433 0.7583 0.111 Uiso 1 1 d R
H1WA H 0.3868 0.1593 0.8189 0.111 Uiso 1 1 d R
O2W O 0.7704(16) -0.0431(12) 1.1637(10) 0.165(6) Uiso 1 1 d .
H2WA H 0.8428 -0.0425 1.1407 0.198 Uiso 1 1 d R
H2WB H 0.7175 -0.0756 1.1834 0.198 Uiso 1 1 d R
O3W O 0.983(2) -0.0395(19) 1.0998(15) 0.273(12) Uiso 1 1 d .
H3WC H 1.0301 -0.0424 1.1355 0.327 Uiso 1 1 d R
H3WB H 1.0287 -0.0597 1.0682 0.327 Uiso 1 1 d R
O4W O 0.663(4) 0.2500 1.1464(19) 0.118(10) Uiso 0.50 2 d SP
H4WA H 0.5846 0.2500 1.1492 0.142 Uiso 0.50 2 d SPR
H4WB H 0.6688 0.2865 1.1775 0.142 Uiso 0.25 1 d PR

loop_
_atom_site_aniso_label
_atom_site_aniso_U_11
_atom_site_aniso_U_22
_atom_site_aniso_U_33
_atom_site_aniso_U_23
_atom_site_aniso_U_13
_atom_site_aniso_U_12
N1 0.036(5) 0.032(5) 0.044(5) 0.000 -0.003(4) 0.000
Tb1 0.0276(5) 0.0396(4) 0.0458(5) 0.000 0.0007(2) 0.000
O1 0.047(6) 0.072(7) 0.044(5) 0.000 -0.001(4) 0.000
O2 0.032(5) 0.086(7) 0.058(6) 0.000 -0.017(4) 0.000
O4 0.073(7) 0.085(8) 0.047(6) 0.000 -0.008(5) 0.000
O3 0.098(12) 0.36(4) 0.040(7) 0.000 0.021(8) 0.000
O5 0.046(4) 0.067(5) 0.089(5) 0.035(4) -0.014(4) -0.012(3)
O6 0.074(6) 0.064(5) 0.075(5) 0.026(4) -0.023(4) -0.024(4)
C1 0.032(6) 0.037(6) 0.062(8) 0.000 0.001(6) 0.000
C2 0.028(6) 0.042(6) 0.049(7) 0.000 -0.005(5) 0.000
C3 0.033(7) 0.114(14) 0.052(8) 0.000 0.007(6) 0.000
C4 0.044(8) 0.152(18) 0.045(8) 0.000 0.021(6) 0.000
C5 0.059(10) 0.063(9) 0.046(8) 0.000 0.006(6) 0.000
C6 0.028(6) 0.035(6) 0.045(7) 0.000 0.000(4) 0.000
C7 0.038(6) 0.028(5) 0.040(6) 0.000 0.004(5) 0.000
C8 0.093(13) 0.097(14) 0.044(9) 0.000 0.018(9) 0.000
C9 0.042(5) 0.037(4) 0.054(5) 0.003(4) -0.009(4) 0.005(4)
C10 0.041(4) 0.036(4) 0.058(5) 0.000(4) -0.004(4) 0.008(4)
C11 0.054(5) 0.046(5) 0.061(6) 0.008(4) -0.021(5) -0.006(4)
C12 0.057(6) 0.050(5) 0.051(5) 0.013(4) -0.010(4) -0.002(4)
C13 0.034(4) 0.042(5) 0.051(5) 0.005(4) 0.002(4) 0.003(4)
C14 0.044(5) 0.039(5) 0.067(6) -0.005(4) -0.012(4) -0.005(4)
C15 0.061(6) 0.039(4) 0.050(5) 0.006(4) -0.018(4) 0.004(4)
C16 0.029(4) 0.050(5) 0.059(6) 0.001(5) 0.002(4) 0.001(4)
O1W 0.042(4) 0.075(5) 0.106(6) 0.037(5) 0.003(4) 0.009(4)

loop_
_atom_type_symbol
_atom_type_description
_atom_type_scat_dispersion_real
_atom_type_scat_dispersion_imag
_atom_type_scat_source
C C 0.0033 0.0016 'International Tables Vol C Tables 4.2.6.8 and 6.1.1.4'
H H 0.0000 0.0000 'International Tables Vol C Tables 4.2.6.8 and 6.1.1.4'
N N 0.0061 0.0033 'International Tables Vol C Tables 4.2.6.8 and 6.1.1.4'
O O 0.0106 0.0060 'International Tables Vol C Tables 4.2.6.8 and 6.1.1.4'
Tb Tb -0.1723 4.1537 'International Tables Vol C Tables 4.2.6.8 and 6.1.1.4'

loop_
_geom_angle_atom_site_label_1
_geom_angle_atom_site_label_2
_geom_angle_atom_site_label_3
_geom_angle
_geom_angle_site_symmetry_1
_geom_angle_site_symmetry_3
C6 N1 C9 112.5(6) . 7_565
C6 N1 C9 112.5(6) . .
C9 N1 C9 111.3(9) 7_565 .
O2 Tb1 O1 141.5(4) 6_657 .
O2 Tb1 O1W 76.2(3) 6_657 7_565
O1 Tb1 O1W 77.4(3) . 7_565
O2 Tb1 O1W 76.2(2) 6_657 .
O1 Tb1 O1W 77.4(3) . .
O1W Tb1 O1W 92.1(5) 7_565 .
O2 Tb1 O5 127.6(2) 6_657 2_554
O1 Tb1 O5 76.5(3) . 2_554
O1W Tb1 O5 153.8(3) 7_565 2_554
O1W Tb1 O5 84.6(3) . 2_554
O2 Tb1 O5 127.6(2) 6_657 8_665
O1 Tb1 O5 76.5(2) . 8_665
O1W Tb1 O5 84.6(3) 7_565 8_665
O1W Tb1 O5 153.8(3) . 8_665
O5 Tb1 O5 87.1(4) 2_554 8_665
O2 Tb1 O6 77.5(2) 6_657 2_554
O1 Tb1 O6 128.0(2) . 2_554
O1W Tb1 O6 153.1(3) 7_565 2_554
O1W Tb1 O6 86.4(3) . 2_554
O5 Tb1 O6 52.7(2) 2_554 2_554
O5 Tb1 O6 107.9(3) 8_665 2_554
O2 Tb1 O6 77.5(3) 6_657 8_665
O1 Tb1 O6 128.0(2) . 8_665
O1W Tb1 O6 86.4(3) 7_565 8_665
O1W Tb1 O6 153.1(3) . 8_665
O5 Tb1 O6 107.9(3) 2_554 8_665
O5 Tb1 O6 52.7(2) 8_665 8_665
O6 Tb1 O6 83.0(5) 2_554 8_665
O2 Tb1 C16 101.9(2) 6_657 2_554
O1 Tb1 C16 102.0(3) . 2_554
O1W Tb1 C16 174.9(3) 7_565 2_554
O1W Tb1 C16 82.8(3) . 2_554
O5 Tb1 C16 26.6(2) 2_554 2_554
O5 Tb1 C16 100.3(3) 8_665 2_554
O6 Tb1 C16 26.3(2) 2_554 2_554
O6 Tb1 C16 97.8(3) 8_665 2_554
O2 Tb1 C16 101.9(2) 6_657 8_665
O1 Tb1 C16 102.0(2) . 8_665
O1W Tb1 C16 82.8(3) 7_565 8_665
O1W Tb1 C16 174.9(3) . 8_665
O5 Tb1 C16 100.3(3) 2_554 8_665
O5 Tb1 C16 26.6(2) 8_665 8_665
O6 Tb1 C16 97.8(3) 2_554 8_665
O6 Tb1 C16 26.3(2) 8_665 8_665
C16 Tb1 C16 102.2(4) 2_554 8_665
C1 O1 Tb1 164.7(9) . .
C1 O2 Tb1 174.7(9) . 6_557
C8 O4 H4A 109.5 . .
C16 O5 Tb1 94.3(6) . 2
C16 O6 Tb1 94.2(6) . 2
O2 C1 O1 122.3(12) . .
O2 C1 C2 120.3(11) . .
O1 C1 C2 117.4(11) . .
C7 C2 C3 120.9(12) . .
C7 C2 C1 119.1(11) . .
C3 C2 C1 120.0(11) . .
C4 C3 C2 118.3(13) . .
C4 C3 H3 120.8 . .
C2 C3 H3 120.8 . .
C5 C4 C3 122.7(13) . .
C5 C4 H4 118.7 . .
C3 C4 H4 118.7 . .
C4 C5 C6 119.0(14) . .
C4 C5 C8 120.2(14) . .
C6 C5 C8 120.8(14) . .
C5 C6 C7 120.0(11) . .
C5 C6 N1 122.0(12) . .
C7 C6 N1 118.0(10) . .
C2 C7 C6 119.1(11) . .
C2 C7 H1 120.5 . .
C6 C7 H1 120.5 . .
O3 C8 O4 123.3(18) . .
O3 C8 C5 119(2) . .
O4 C8 C5 118.2(14) . .
C10 C9 N1 112.3(7) . .
C10 C9 H9A 109.1 . .
N1 C9 H9A 109.1 . .
C10 C9 H9B 109.1 . .
N1 C9 H9B 109.1 . .
H9A C9 H9B 107.9 . .
C15 C10 C11 118.1(8) . .
C15 C10 C9 121.1(8) . .
C11 C10 C9 120.8(8) . .
C12 C11 C10 120.6(9) . .
C12 C11 H11 119.7 . .
C10 C11 H11 119.7 . .
C11 C12 C13 122.2(9) . .
C11 C12 H12 118.9 . .
C13 C12 H12 118.9 . .
C12 C13 C14 117.9(8) . .
C12 C13 C16 121.8(8) . .
C14 C13 C16 120.4(8) . .
C13 C14 C15 121.0(8) . .
C13 C14 H14 119.5 . .
C15 C14 H14 119.5 . .
C10 C15 C14 120.1(9) . .
C10 C15 H15 119.9 . .
C14 C15 H15 119.9 . .
O6 C16 O5 118.0(9) . .
O6 C16 C13 121.5(9) . .
O5 C16 C13 120.5(8) . .
O6 C16 Tb1 59.5(5) . 2
O5 C16 Tb1 59.1(5) . 2
C13 C16 Tb1 170.9(7) . 2
Tb1 O1W H1WB 110.1 . .
Tb1 O1W H1WA 109.7 . .
H1WB O1W H1WA 108.9 . .
H2WA O2W H2WB 142.2 . .
H3WC O3W H3WB 100.1 . .
H4WA O4W H4WB 92.2 . .

loop_
_geom_bond_atom_site_label_1
_geom_bond_atom_site_label_2
_geom_bond_distance
_geom_bond_site_symmetry_2
N1 C6 1.468(14) .
N1 C9 1.509(10) 7_565
N1 C9 1.509(10) .
Tb1 O2 2.264(8) 6_657
Tb1 O1 2.272(10) .
Tb1 O1W 2.380(7) 7_565
Tb1 O1W 2.380(7) .
Tb1 O5 2.431(7) 2_554
Tb1 O5 2.431(7) 8_665
Tb1 O6 2.439(8) 2_554
Tb1 O6 2.439(8) 8_665
Tb1 C16 2.824(10) 2_554
Tb1 C16 2.824(10) 8_665
O1 C1 1.271(16) .
O2 C1 1.259(15) .
O2 Tb1 2.264(8) 6_557
O4 C8 1.29(3) .
O4 H4A 0.8200 .
O3 C8 1.23(2) .
O5 C16 1.268(12) .
O5 Tb1 2.431(7) 2
O6 C16 1.255(11) .
O6 Tb1 2.439(8) 2
C1 C2 1.471(18) .
C2 C7 1.358(18) .
C2 C3 1.403(18) .
C3 C4 1.39(2) .
C3 H3 0.9300 .
C4 C5 1.37(2) .
C4 H4 0.9300 .
C5 C6 1.372(18) .
C5 C8 1.52(2) .
C6 C7 1.447(17) .
C7 H1 0.9300 .
C9 C10 1.508(12) .
C9 H9A 0.9700 .
C9 H9B 0.9700 .
C10 C15 1.388(13) .
C10 C11 1.401(13) .
C11 C12 1.350(14) .
C11 H11 0.9300 .
C12 C13 1.377(13) .
C12 H12 0.9300 .
C13 C14 1.383(14) .
C13 C16 1.472(13) .
C14 C15 1.391(14) .
C14 H14 0.9300 .
C15 H15 0.9300 .
C16 Tb1 2.824(10) 2
O1W H1WB 0.9583 .
O1W H1WA 0.9189 .
O2W H2WA 0.9029 .
O2W H2WB 0.8754 .
O3W H3WC 0.8500 .
O3W H3WB 0.8500 .
O4W H4WA 0.8531 .
O4W H4WB 0.8502 .

loop_
_geom_hbond_atom_site_label_D
_geom_hbond_atom_site_label_H
_geom_hbond_atom_site_label_A
_geom_hbond_distance_DH
_geom_hbond_distance_HA
_geom_hbond_distance_DA
_geom_hbond_angle_DHA
_geom_hbond_site_symmetry_A
O1W H1WB O5 0.96 2.08 2.815(10) 132.5 5_657
O2W H2WA O3W 0.90 1.72 2.62(3) 177.8 .
O2W H2WB O1W 0.88 1.89 2.77(2) 177.5 5_657
O4W H4WA O4 0.85 2.51 3.37(4) 177.2 .
O4W H4WB O3 0.85 2.53 3.04(4) 119.7 6_658
